data_1519828
loop_
_publ_author_name
'Tomkinson, N.'
'Coles, Simon J.'
'Hursthouse, Michael B.'

_publ_section_title
;
 5-Benzyl-2,2,3-trimethyl-imidazolidin-4-one
;
_journal_name_full 'Crystal Structure Report Archive'
_journal_page_first 308
_journal_year 2007
_chemical_formula_sum 'C13 H19 F6 N2 O P'
_chemical_formula_weight 364.27
_space_group_IT_number 19
_symmetry_cell_setting orthorhombic
_symmetry_space_group_name_Hall 'P 2ac 2ab'
_symmetry_space_group_name_H-M 'P 21 21 21'
_atom_sites_solution_hydrogens geom
_atom_sites_solution_primary direct
_atom_sites_solution_secondary difmap
_cell_angle_alpha 90.00
_cell_angle_beta 90.00
_cell_angle_gamma 90.00
_cell_formula_units_Z 8
_cell_length_a 11.7560(4)
_cell_length_b 15.6189(3)
_cell_length_c 18.4464(6)
_cell_measurement_reflns_used 4804
_cell_measurement_temperature 293(2)
_cell_measurement_theta_max 27.1
_cell_measurement_theta_min 2.91
_cell_volume 3387.05(17)
_computing_cell_refinement 'DENZO, COLLECT'
_computing_data_reduction 'DENZO, COLLECT'
_computing_molecular_graphics 'PLATON (Spek, 2003)'
_computing_structure_refinement 'SHELXL-97 (Sheldrick, 1997)'
_computing_structure_solution 'SHELXS-97 (Sheldrick, 1997)'
_diffrn_ambient_temperature 293(2)
_diffrn_detector_area_resol_mean 9.091
_diffrn_measured_fraction_theta_full 0.995
_diffrn_measured_fraction_theta_max 0.995
_diffrn_measurement_device_type 'Bruker-Nonius KappaCCD Area Detector'
_diffrn_measurement_method '\f and \w scans'
_diffrn_radiation_monochromator graphite
_diffrn_radiation_source 'Bruker-Nonius FR591 rotating anode'
_diffrn_radiation_type MoK\a
_diffrn_radiation_wavelength 0.71073
_diffrn_reflns_av_R_equivalents 0.0883
_diffrn_reflns_av_sigmaI/netI 0.0713
_diffrn_reflns_limit_h_max 14
_diffrn_reflns_limit_h_min -15
_diffrn_reflns_limit_k_max 19
_diffrn_reflns_limit_k_min -18
_diffrn_reflns_limit_l_max 23
_diffrn_reflns_limit_l_min -20
_diffrn_reflns_number 44871
_diffrn_reflns_theta_full 27.12
_diffrn_reflns_theta_max 27.12
_diffrn_reflns_theta_min 3.10
_exptl_absorpt_coefficient_mu 0.225
_exptl_absorpt_correction_T_max 0.9955
_exptl_absorpt_correction_T_min 0.9564
_exptl_absorpt_correction_type multi-scan
_exptl_absorpt_process_details 'SADABS V2.10 (Sheldrick, G.M., 2003)'
_exptl_crystal_colour colourless
_exptl_crystal_density_diffrn 1.429
_exptl_crystal_density_method 'not measured'
_exptl_crystal_description shard
_exptl_crystal_F_000 1504
_exptl_crystal_size_max 0.20
_exptl_crystal_size_mid 0.14
_exptl_crystal_size_min 0.02
_refine_diff_density_max 0.242
_refine_diff_density_min -0.307
_refine_diff_density_rms 0.045
_refine_ls_abs_structure_details 'Flack H D (1983), Acta Cryst. A39, 876-881'
_refine_ls_abs_structure_Flack -0.12(13)
_refine_ls_extinction_method none
_refine_ls_goodness_of_fit_ref 1.011
_refine_ls_hydrogen_treatment mixed
_refine_ls_matrix_type full
_refine_ls_number_parameters 437
_refine_ls_number_reflns 7443
_refine_ls_number_restraints 0
_refine_ls_restrained_S_all 1.011
_refine_ls_R_factor_all 0.1229
_refine_ls_R_factor_gt 0.0549
_refine_ls_shift/su_max 0.008
_refine_ls_shift/su_mean 0.001
_refine_ls_structure_factor_coef Fsqd
_refine_ls_weighting_details 'calc w=1/[\s^2^(Fo^2^)+(0.0789P)^2^+0.1162P] where P=(Fo^2^+2Fc^2^)/3'
_refine_ls_weighting_scheme calc
_refine_ls_wR_factor_gt 0.1265
_refine_ls_wR_factor_ref 0.1542
_reflns_number_gt 4178
_reflns_number_total 7443
_reflns_threshold_expression >2sigma(I)
_cod_data_source_file eCrystal-308.cif
_cod_data_source_block 2007src0607
_cod_depositor_comments
;
Citation :
Tomkinson, N and Coles, Simon J. and Hursthouse, Michael B. (2007) 
University of Southampton, Crystal Structure Report Archive. 
(doi:10.5258/ecrystals/308)

More at:
http://ecrystals.chem.soton.ac.uk/308/

The following automatic conversions were performed:

'_symmetry_cell_setting' value 'Orthorhombic' changed to
'orthorhombic' according to the built-in table from CIF Core
dictionary named 'cif_core.dic' version 2.4.1 from 2010-06-29.

Automatic conversion script
Id: cif_fix_values 3392 2015-05-12 13:50:21Z andrius 
;
_cod_original_sg_symbol_H-M P2(1)2(1)2(1)
_cod_database_code 1519828

loop_
_symmetry_equiv_pos_as_xyz
'x, y, z'
'-x+1/2, -y, z+1/2'
'-x, y+1/2, -z+1/2'
'x+1/2, -y+1/2, -z'

loop_
_atom_site_label
_atom_site_type_symbol
_atom_site_fract_x
_atom_site_fract_y
_atom_site_fract_z
_atom_site_U_iso_or_equiv
_atom_site_adp_type
_atom_site_occupancy
_atom_site_symmetry_multiplicity
_atom_site_calc_flag
_atom_site_refinement_flags
_atom_site_disorder_assembly
_atom_site_disorder_group
C16 C 0.1648(4) 0.7097(3) -0.3865(3) 0.0896(15) Uani 1 1 d . . .
H16A H 0.1365 0.7666 -0.3946 0.134 Uiso 1 1 calc R . .
H16B H 0.1630 0.6782 -0.4312 0.134 Uiso 1 1 calc R . .
H16C H 0.2416 0.7127 -0.3690 0.134 Uiso 1 1 calc R . .
C19 C -0.0855(3) 0.7491(2) -0.3217(2) 0.0658(10) Uani 1 1 d . . .
H19A H -0.0626 0.7670 -0.2741 0.099 Uiso 1 1 calc R . .
H19B H -0.1668 0.7432 -0.3231 0.099 Uiso 1 1 calc R . .
H19C H -0.0619 0.7910 -0.3566 0.099 Uiso 1 1 calc R . .
H1N H 0.383(3) 0.661(2) -0.2430(17) 0.049(9) Uiso 1 1 d . . .
H2N H 0.466(3) 0.724(2) -0.274(2) 0.071(11) Uiso 1 1 d . . .
H3N H -0.053(3) 0.541(2) -0.2998(19) 0.063(10) Uiso 1 1 d . . .
H4N H -0.130(3) 0.605(2) -0.259(2) 0.069(11) Uiso 1 1 d . . .
C1 C 0.5397(3) 0.6072(2) -0.25382(18) 0.0513(8) Uani 1 1 d . . .
H1 H 0.5147 0.5535 -0.2316 0.062 Uiso 1 1 calc R . .
C2 C 0.6383(3) 0.6435(2) -0.2104(2) 0.0566(9) Uani 1 1 d . . .
C3 C 0.6706(4) 0.7378(3) -0.1060(2) 0.0864(13) Uani 1 1 d . . .
H3A H 0.7490 0.7256 -0.1161 0.130 Uiso 1 1 calc R . .
H3B H 0.6513 0.7163 -0.0588 0.130 Uiso 1 1 calc R . .
H3C H 0.6586 0.7986 -0.1072 0.130 Uiso 1 1 calc R . .
C4 C 0.4749(3) 0.7072(2) -0.16327(19) 0.0562(9) Uani 1 1 d . . .
C5 C 0.4374(4) 0.7995(2) -0.1571(2) 0.0783(11) Uani 1 1 d . . .
H5A H 0.4508 0.8196 -0.1086 0.118 Uiso 1 1 calc R . .
H5B H 0.3578 0.8038 -0.1680 0.118 Uiso 1 1 calc R . .
H5C H 0.4799 0.8339 -0.1907 0.118 Uiso 1 1 calc R . .
C6 C 0.4165(3) 0.6498(3) -0.1077(2) 0.0747(11) Uani 1 1 d . . .
H6A H 0.4361 0.5911 -0.1170 0.112 Uiso 1 1 calc R . .
H6B H 0.3355 0.6567 -0.1113 0.112 Uiso 1 1 calc R . .
H6C H 0.4411 0.6653 -0.0599 0.112 Uiso 1 1 calc R . .
C7 C 0.5643(3) 0.5919(2) -0.3336(2) 0.0654(10) Uani 1 1 d . . .
H7A H 0.6222 0.5480 -0.3376 0.078 Uiso 1 1 calc R . .
H7B H 0.5951 0.6441 -0.3542 0.078 Uiso 1 1 calc R . .
C8 C 0.4615(3) 0.5647(2) -0.3779(2) 0.0671(10) Uani 1 1 d . . .
C9 C 0.4481(4) 0.5966(3) -0.4472(2) 0.0829(12) Uani 1 1 d . . .
H9 H 0.5015 0.6350 -0.4653 0.099 Uiso 1 1 calc R . .
C10 C 0.3579(5) 0.5732(5) -0.4900(3) 0.1087(18) Uani 1 1 d . . .
H10 H 0.3500 0.5955 -0.5365 0.130 Uiso 1 1 calc R . .
C11 C 0.2808(5) 0.5173(4) -0.4639(4) 0.1024(18) Uani 1 1 d . . .
H11 H 0.2204 0.5006 -0.4933 0.123 Uiso 1 1 calc R . .
C12 C 0.2891(4) 0.4844(3) -0.3950(4) 0.0990(17) Uani 1 1 d . . .
H12 H 0.2340 0.4470 -0.3774 0.119 Uiso 1 1 calc R . .
C13 C 0.3820(4) 0.5079(3) -0.3516(3) 0.0816(13) Uani 1 1 d . . .
H13 H 0.3898 0.4853 -0.3052 0.098 Uiso 1 1 calc R . .
C14 C 0.0331(3) 0.6115(2) -0.22198(17) 0.0478(8) Uani 1 1 d . . .
H14 H 0.0099 0.6588 -0.1904 0.057 Uiso 1 1 calc R . .
C15 C 0.1316(3) 0.6414(2) -0.2680(2) 0.0561(9) Uani 1 1 d . . .
C17 C -0.0309(3) 0.6639(2) -0.33923(18) 0.0524(8) Uani 1 1 d . . .
C18 C -0.0689(4) 0.6278(3) -0.4113(2) 0.0811(12) Uani 1 1 d . . .
H18A H -0.0535 0.6686 -0.4490 0.122 Uiso 1 1 calc R . .
H18B H -0.1491 0.6162 -0.4097 0.122 Uiso 1 1 calc R . .
H18C H -0.0284 0.5757 -0.4211 0.122 Uiso 1 1 calc R . .
C20 C 0.0520(3) 0.5327(2) -0.1754(2) 0.0607(9) Uani 1 1 d . . .
H20A H 0.0666 0.4837 -0.2064 0.073 Uiso 1 1 calc R . .
H20B H 0.1183 0.5414 -0.1450 0.073 Uiso 1 1 calc R . .
C21 C -0.0496(3) 0.5148(2) -0.12859(19) 0.0563(9) Uani 1 1 d . . .
C22 C -0.1300(4) 0.4550(2) -0.1483(2) 0.0732(11) Uani 1 1 d . . .
H22 H -0.1184 0.4209 -0.1890 0.088 Uiso 1 1 calc R . .
C23 C -0.2300(4) 0.4458(3) -0.1068(3) 0.0968(16) Uani 1 1 d . . .
H23 H -0.2845 0.4057 -0.1203 0.116 Uiso 1 1 calc R . .
C24 C -0.2471(5) 0.4951(3) -0.0470(3) 0.0994(17) Uani 1 1 d . . .
H24 H -0.3137 0.4894 -0.0203 0.119 Uiso 1 1 calc R . .
C25 C -0.1658(5) 0.5537(4) -0.0260(3) 0.0985(16) Uani 1 1 d . . .
H25 H -0.1762 0.5862 0.0158 0.118 Uiso 1 1 calc R . .
C26 C -0.0696(4) 0.5636(3) -0.0672(2) 0.0776(11) Uani 1 1 d . . .
H26 H -0.0162 0.6044 -0.0534 0.093 Uiso 1 1 calc R . .
N1 N 0.4531(2) 0.67488(19) -0.23949(16) 0.0504(7) Uani 1 1 d . . .
N2 N 0.5986(2) 0.69663(19) -0.16060(16) 0.0554(7) Uani 1 1 d . . .
N3 N -0.0567(2) 0.59971(18) -0.27935(16) 0.0480(6) Uani 1 1 d . . .
N4 N 0.0931(2) 0.66641(17) -0.33251(17) 0.0556(7) Uani 1 1 d . . .
O1 O 0.7392(2) 0.6245(2) -0.21983(17) 0.0829(9) Uani 1 1 d . . .
O2 O 0.22986(19) 0.6421(2) -0.24520(17) 0.0811(8) Uani 1 1 d . . .
F1 F 0.4703(3) 0.70564(16) 0.1185(2) 0.1257(11) Uani 1 1 d . . .
F2 F 0.4925(2) 0.57631(17) 0.17093(17) 0.1069(9) Uani 1 1 d . . .
F3 F 0.6109(3) 0.68389(17) 0.19859(13) 0.0975(8) Uani 1 1 d . . .
F4 F 0.6700(2) 0.57173(18) 0.13547(17) 0.1087(9) Uani 1 1 d . . .
F5 F 0.6536(3) 0.6996(2) 0.08253(18) 0.1419(13) Uani 1 1 d . . .
F6 F 0.5328(3) 0.59414(17) 0.05378(15) 0.1162(10) Uani 1 1 d . . .
F7 F -0.4722(2) 0.29874(14) -0.13329(16) 0.0941(8) Uani 1 1 d . . .
F8 F -0.5328(3) 0.41296(18) -0.06950(14) 0.1124(10) Uani 1 1 d . . .
F9 F -0.6471(3) 0.29868(19) -0.08242(15) 0.1096(10) Uani 1 1 d . . .
F10 F -0.6884(3) 0.42026(19) -0.14057(17) 0.1161(10) Uani 1 1 d . . .
F11 F -0.6252(2) 0.30541(17) -0.20191(13) 0.0899(8) Uani 1 1 d . . .
F12 F -0.5134(3) 0.42055(16) -0.18920(15) 0.1014(9) Uani 1 1 d . . .
P1 P 0.57013(9) 0.64009(6) 0.12537(5) 0.0639(3) Uani 1 1 d . . .
P2 P -0.58089(9) 0.36044(6) -0.13490(5) 0.0628(3) Uani 1 1 d . . .

loop_
_atom_site_aniso_label
_atom_site_aniso_U_11
_atom_site_aniso_U_22
_atom_site_aniso_U_33
_atom_site_aniso_U_23
_atom_site_aniso_U_13
_atom_site_aniso_U_12
C16 0.084(3) 0.080(3) 0.104(4) 0.021(2) 0.052(3) -0.003(2)
C19 0.055(2) 0.061(2) 0.081(3) 0.0084(19) -0.006(2) 0.0089(16)
C1 0.0445(18) 0.0502(17) 0.059(2) 0.0033(15) 0.0022(18) 0.0059(15)
C2 0.042(2) 0.062(2) 0.067(2) 0.014(2) 0.0017(17) 0.0037(17)
C3 0.074(3) 0.106(3) 0.080(3) -0.006(3) -0.019(3) -0.009(2)
C4 0.0410(19) 0.075(2) 0.053(2) -0.0012(17) 0.0033(17) -0.0011(16)
C5 0.073(3) 0.078(2) 0.084(3) -0.006(2) 0.012(2) 0.018(2)
C6 0.062(2) 0.102(3) 0.060(2) 0.010(2) 0.0121(19) -0.011(2)
C7 0.063(2) 0.063(2) 0.070(2) -0.0046(18) 0.010(2) 0.0059(18)
C8 0.070(3) 0.061(2) 0.070(3) -0.0096(19) 0.003(2) 0.0160(19)
C9 0.090(3) 0.093(3) 0.066(3) -0.007(2) 0.004(3) 0.011(3)
C10 0.105(4) 0.146(5) 0.076(3) -0.008(3) -0.006(3) 0.027(4)
C11 0.105(4) 0.101(4) 0.101(5) -0.031(3) -0.041(4) 0.025(3)
C12 0.082(3) 0.070(3) 0.145(5) -0.017(3) -0.016(3) 0.002(2)
C13 0.085(3) 0.061(2) 0.099(4) -0.004(2) -0.018(3) 0.003(2)
C14 0.0320(16) 0.0637(19) 0.0477(18) -0.0037(15) 0.0010(15) 0.0019(14)
C15 0.0378(19) 0.0571(19) 0.073(2) -0.0060(19) 0.0115(17) 0.0012(15)
C17 0.0492(19) 0.0558(18) 0.052(2) 0.0021(15) 0.0043(17) 0.0009(14)
C18 0.107(3) 0.079(3) 0.057(2) 0.001(2) -0.014(2) -0.006(3)
C20 0.047(2) 0.074(2) 0.062(2) 0.0051(18) 0.0043(18) 0.0101(17)
C21 0.057(2) 0.0603(19) 0.051(2) 0.0111(17) 0.0056(18) 0.0108(17)
C22 0.073(3) 0.061(2) 0.086(3) 0.002(2) 0.017(2) 0.0016(19)
C23 0.077(3) 0.076(3) 0.137(5) 0.018(3) 0.030(3) -0.010(2)
C24 0.093(4) 0.100(4) 0.105(4) 0.032(3) 0.047(3) 0.015(3)
C25 0.115(4) 0.114(4) 0.066(3) 0.009(3) 0.033(3) 0.017(3)
C26 0.079(3) 0.096(3) 0.057(2) 0.003(2) 0.004(2) 0.011(2)
N1 0.0294(15) 0.0631(17) 0.0586(18) 0.0051(14) 0.0056(14) 0.0000(12)
N2 0.0391(16) 0.0692(18) 0.0578(18) 0.0033(15) -0.0044(15) -0.0015(13)
N3 0.0376(16) 0.0529(16) 0.0535(16) -0.0017(13) -0.0006(14) -0.0011(12)
N4 0.0479(17) 0.0565(16) 0.0625(19) 0.0014(14) 0.0176(15) -0.0023(12)
O1 0.0380(14) 0.118(2) 0.093(2) 0.0225(18) 0.0061(13) 0.0219(14)
O2 0.0302(13) 0.0985(18) 0.115(2) -0.0093(19) 0.0010(14) -0.0056(13)
F1 0.118(2) 0.0897(18) 0.170(3) -0.0028(19) -0.036(2) 0.0431(17)
F2 0.106(2) 0.0977(17) 0.117(2) 0.0288(16) 0.0171(18) -0.0219(16)
F3 0.125(2) 0.0863(15) 0.0811(17) -0.0238(13) -0.0108(16) 0.0072(15)
F4 0.100(2) 0.1109(19) 0.115(2) -0.0244(18) -0.0099(17) 0.0379(15)
F5 0.157(3) 0.153(3) 0.116(2) 0.034(2) 0.027(2) -0.056(2)
F6 0.170(3) 0.1051(18) 0.0731(16) -0.0165(15) -0.0338(19) 0.005(2)
F7 0.0778(16) 0.0760(14) 0.129(2) 0.0005(15) -0.0047(16) 0.0125(12)
F8 0.151(3) 0.1098(18) 0.0765(17) -0.0298(15) -0.0322(18) -0.0005(19)
F9 0.127(2) 0.112(2) 0.0895(19) 0.0152(16) 0.0370(18) -0.0174(18)
F10 0.114(2) 0.119(2) 0.116(2) -0.0206(19) -0.0111(19) 0.0503(17)
F11 0.0889(17) 0.1008(17) 0.0801(16) -0.0355(14) 0.0025(13) -0.0134(14)
F12 0.136(2) 0.0777(14) 0.0905(18) 0.0146(13) 0.0092(16) -0.0221(15)
P1 0.0782(7) 0.0561(5) 0.0573(6) 0.0027(5) 0.0058(5) -0.0008(5)
P2 0.0756(7) 0.0566(5) 0.0563(5) -0.0043(5) 0.0009(5) 0.0018(5)

loop_
_atom_type_symbol
_atom_type_description
_atom_type_scat_dispersion_real
_atom_type_scat_dispersion_imag
_atom_type_scat_source
C C 0.0033 0.0016 'International Tables Vol C Tables 4.2.6.8 and 6.1.1.4'
H H 0.0000 0.0000 'International Tables Vol C Tables 4.2.6.8 and 6.1.1.4'
N N 0.0061 0.0033 'International Tables Vol C Tables 4.2.6.8 and 6.1.1.4'
O O 0.0106 0.0060 'International Tables Vol C Tables 4.2.6.8 and 6.1.1.4'
F F 0.0171 0.0103 'International Tables Vol C Tables 4.2.6.8 and 6.1.1.4'
P P 0.1023 0.0942 'International Tables Vol C Tables 4.2.6.8 and 6.1.1.4'

loop_
_geom_angle_atom_site_label_1
_geom_angle_atom_site_label_2
_geom_angle_atom_site_label_3
_geom_angle
_geom_angle_site_symmetry_1
_geom_angle_site_symmetry_3
N1 C1 C7 114.4(3) . .
N1 C1 C2 99.4(3) . .
C7 C1 C2 115.1(3) . .
O1 C2 N2 125.9(3) . .
O1 C2 C1 124.8(3) . .
N2 C2 C1 109.3(3) . .
N2 C4 C5 113.2(3) . .
N2 C4 N1 99.3(3) . .
C5 C4 N1 109.8(3) . .
N2 C4 C6 111.0(3) . .
C5 C4 C6 112.3(3) . .
N1 C4 C6 110.6(3) . .
C1 C7 C8 114.5(3) . .
C13 C8 C9 118.7(4) . .
C13 C8 C7 122.0(4) . .
C9 C8 C7 119.3(4) . .
C10 C9 C8 121.7(5) . .
C11 C10 C9 119.1(5) . .
C10 C11 C12 121.7(5) . .
C11 C12 C13 119.0(5) . .
C8 C13 C12 119.7(5) . .
N3 C14 C15 100.4(3) . .
N3 C14 C20 113.7(3) . .
C15 C14 C20 117.2(3) . .
O2 C15 N4 128.5(3) . .
O2 C15 C14 122.0(4) . .
N4 C15 C14 109.5(3) . .
N4 C17 C18 112.3(3) . .
N4 C17 C19 112.4(3) . .
C18 C17 C19 113.0(3) . .
N4 C17 N3 98.9(3) . .
C18 C17 N3 109.5(3) . .
C19 C17 N3 109.8(3) . .
C21 C20 C14 111.1(3) . .
C22 C21 C26 118.2(4) . .
C22 C21 C20 121.4(3) . .
C26 C21 C20 120.3(4) . .
C21 C22 C23 119.8(4) . .
C24 C23 C22 120.3(5) . .
C23 C24 C25 120.2(5) . .
C26 C25 C24 119.4(5) . .
C25 C26 C21 122.1(5) . .
C1 N1 C4 106.6(2) . .
C2 N2 C4 113.4(3) . .
C2 N2 C3 123.3(3) . .
C4 N2 C3 123.2(3) . .
C14 N3 C17 106.8(2) . .
C15 N4 C17 113.9(3) . .
C15 N4 C16 123.1(3) . .
C17 N4 C16 121.7(3) . .
F1 P1 F6 91.21(17) . .
F1 P1 F5 92.3(2) . .
F6 P1 F5 91.27(19) . .
F1 P1 F3 90.79(16) . .
F6 P1 F3 177.95(17) . .
F5 P1 F3 89.09(18) . .
F1 P1 F2 91.28(17) . .
F6 P1 F2 89.87(17) . .
F5 P1 F2 176.2(2) . .
F3 P1 F2 89.64(16) . .
F1 P1 F4 177.64(19) . .
F6 P1 F4 89.89(16) . .
F5 P1 F4 89.7(2) . .
F3 P1 F4 88.09(15) . .
F2 P1 F4 86.64(16) . .
F8 P2 F9 91.46(17) . .
F8 P2 F10 91.72(17) . .
F9 P2 F10 90.45(18) . .
F8 P2 F12 89.77(16) . .
F9 P2 F12 178.44(17) . .
F10 P2 F12 90.47(18) . .
F8 P2 F11 177.83(17) . .
F9 P2 F11 89.14(15) . .
F10 P2 F11 90.36(16) . .
F12 P2 F11 89.59(15) . .
F8 P2 F7 90.74(16) . .
F9 P2 F7 90.80(16) . .
F10 P2 F7 177.21(17) . .
F12 P2 F7 88.22(15) . .
F11 P2 F7 87.17(14) . .

loop_
_geom_bond_atom_site_label_1
_geom_bond_atom_site_label_2
_geom_bond_distance
_geom_bond_site_symmetry_2
C16 N4 1.469(4) .
C19 C17 1.513(4) .
C1 N1 1.491(4) .
C1 C7 1.518(5) .
C1 C2 1.519(5) .
C2 O1 1.235(4) .
C2 N2 1.324(4) .
C3 N2 1.465(5) .
C4 N2 1.465(4) .
C4 C5 1.512(5) .
C4 N1 1.516(5) .
C4 C6 1.525(5) .
C7 C8 1.519(5) .
C8 C13 1.378(6) .
C8 C9 1.381(6) .
C9 C10 1.372(7) .
C10 C11 1.347(8) .
C11 C12 1.376(8) .
C12 C13 1.403(6) .
C14 N3 1.506(4) .
C14 C15 1.510(5) .
C14 C20 1.517(5) .
C15 O2 1.230(4) .
C15 N4 1.331(5) .
C17 N4 1.464(4) .
C17 C18 1.513(5) .
C17 N3 1.522(4) .
C20 C21 1.500(5) .
C21 C22 1.378(5) .
C21 C26 1.386(5) .
C22 C23 1.411(6) .
C23 C24 1.359(7) .
C24 C25 1.379(7) .
C25 C26 1.371(6) .
F1 P1 1.563(3) .
F2 P1 1.591(3) .
F3 P1 1.588(3) .
F4 P1 1.598(3) .
F5 P1 1.566(3) .
F6 P1 1.566(3) .
F7 P2 1.601(2) .
F8 P2 1.564(3) .
F9 P2 1.573(3) .
F10 P2 1.575(3) .
F11 P2 1.593(2) .
F12 P2 1.585(3) .
